data_7207400
loop_
_publ_author_name
'Su, Shengqun'
'Chen, Wan'
'Song, Xuezhi'
'Zhu, Min'
'Qin, Chao'
'Song, Shuyan'
'Guo, Zhiyong'
'Wang, Song'
'Hao, Zhaoming'
'Li, Guanghua'
'Zhang, Hongjie'

_publ_section_title
;
 Three unprecedented open frameworks based on a pyridyl-carboxylate:
 synthesis, structures and properties
;
_journal_issue 5
_journal_name_full CrystEngComm
_journal_page_first 1681
_journal_paper_doi 10.1039/c2ce05948g
_journal_volume 14
_journal_year 2012
_chemical_formula_moiety 'C31 H35 Cd N7 O7'
_chemical_formula_sum 'C31 H35 Cd N7 O7'
_chemical_formula_weight 730.06
_chemical_name_systematic
;
?
;
_space_group_IT_number 14
_symmetry_cell_setting monoclinic
_symmetry_space_group_name_Hall '-P 2ybc'
_symmetry_space_group_name_H-M 'P 1 21/c 1'
_atom_sites_solution_hydrogens geom
_atom_sites_solution_primary direct
_atom_sites_solution_secondary difmap
_audit_creation_method SHELXL-97
_cell_angle_alpha 90.00
_cell_angle_beta 100.5740(10)
_cell_angle_gamma 90.00
_cell_formula_units_Z 4
_cell_length_a 8.1191(5)
_cell_length_b 18.8297(11)
_cell_length_c 18.7331(12)
_cell_measurement_reflns_used 5550
_cell_measurement_temperature 185(2)
_cell_measurement_theta_max 26.09
_cell_measurement_theta_min 1.55
_cell_volume 2815.3(3)
_computing_cell_refinement 'Bruker SMART'
_computing_data_collection 'Bruker SMART'
_computing_data_reduction 'Bruker SAINT'
_computing_molecular_graphics SHELXP-97
_computing_publication_material SHELXTL
_computing_structure_refinement 'SHELXL-97 (Sheldrick, 1997)'
_computing_structure_solution 'SHELXS-97 (Sheldrick, 1990)'
_diffrn_ambient_temperature 185(2)
_diffrn_detector_area_resol_mean 9.00cm
_diffrn_measured_fraction_theta_full 0.994
_diffrn_measured_fraction_theta_max 0.994
_diffrn_measurement_device_type 'CCD area detector'
_diffrn_measurement_method 'phi and omega scans'
_diffrn_radiation_monochromator graphite
_diffrn_radiation_source 'fine-focus sealed tube'
_diffrn_radiation_type MoK\a
_diffrn_radiation_wavelength 0.71073
_diffrn_reflns_av_R_equivalents 0.0417
_diffrn_reflns_av_sigmaI/netI 0.0510
_diffrn_reflns_limit_h_max 9
_diffrn_reflns_limit_h_min -10
_diffrn_reflns_limit_k_max 23
_diffrn_reflns_limit_k_min -20
_diffrn_reflns_limit_l_max 22
_diffrn_reflns_limit_l_min -23
_diffrn_reflns_number 15363
_diffrn_reflns_theta_full 26.09
_diffrn_reflns_theta_max 26.09
_diffrn_reflns_theta_min 1.55
_diffrn_standards_decay_% none
_diffrn_standards_interval_count none
_diffrn_standards_interval_time none
_diffrn_standards_number none
_exptl_absorpt_coefficient_mu 0.842
_exptl_absorpt_correction_T_max 0.8985
_exptl_absorpt_correction_T_min 0.8365
_exptl_absorpt_correction_type empirical
_exptl_absorpt_process_details SADABS
_exptl_crystal_colour colorless
_exptl_crystal_density_diffrn 1.722
_exptl_crystal_density_method 'not measured'
_exptl_crystal_description block
_exptl_crystal_F_000 1496
_exptl_crystal_size_max 0.22
_exptl_crystal_size_mid 0.16
_exptl_crystal_size_min 0.13
_platon_squeeze_details
;
Attempts to refine peaks of residual electron density
as guest atoms were unsuccessful,
although the atoms of the (DMF) solvent
molecule were observed but could not be modeled
satisfactorily during the structure
refinement. The data were corrected for disordered
electron density through use of the
SQUEEZE procedure (Sluis, P. van der;
Spek, A. L. Acta Crystallogr. 1990,
A46, 194-201) as implemented in PLATON
(Spek, A.L. Acta Crystallogr. 1990, A46, C34.
PLATON C a multipurpose crystallographic tool.
Utrecht University, Utrecht, The Netherlands).
A total solvent-accessible
void volume of 1062.0 A^3^ with a total electron count of 600
(consistent with ca. three molecules of
solvent DMF per formula
characterized by elemental and
thermo-gravimetric analysis) was found in the unit cell.
;
_refine_diff_density_max 0.601
_refine_diff_density_min -1.268
_refine_diff_density_rms 0.096
_refine_ls_extinction_method none
_refine_ls_goodness_of_fit_ref 1.030
_refine_ls_hydrogen_treatment constr
_refine_ls_matrix_type full
_refine_ls_number_parameters 280
_refine_ls_number_reflns 5550
_refine_ls_number_restraints 0
_refine_ls_restrained_S_all 1.030
_refine_ls_R_factor_all 0.0502
_refine_ls_R_factor_gt 0.0373
_refine_ls_shift/su_max 0.001
_refine_ls_shift/su_mean 0.000
_refine_ls_structure_factor_coef Fsqd
_refine_ls_weighting_details 'calc w=1/[\s^2^(Fo^2^)+(0.0552P)^2^+0.0000P] where P=(Fo^2^+2Fc^2^)/3'
_refine_ls_weighting_scheme calc
_refine_ls_wR_factor_gt 0.1009
_refine_ls_wR_factor_ref 0.1048
_reflns_number_gt 4119
_reflns_number_total 5550
_reflns_threshold_expression >2sigma(I)
_cod_data_source_file c2ce05948g.txt
_cod_data_source_block m2
_cod_depositor_comments
;
The following automatic conversions were performed:

'_symmetry_cell_setting' value 'Monoclinic' changed to 'monoclinic'
according to /home/saulius/struct/CIF-dictionaries/cif_core.dic
dictionary named 'cif_core.dic' version 2.4.1 from 2010-06-29.

Automatic conversion script
Id: cif_fix_values 1715 2011-07-08 13:25:40Z adriana 
;
_cod_original_sg_symbol_H-M P21/c
_cod_database_code 7207400

loop_
_symmetry_equiv_pos_as_xyz
'x, y, z'
'-x, y+1/2, -z+1/2'
'-x, -y, -z'
'x, -y-1/2, z-1/2'

loop_
_atom_site_label
_atom_site_type_symbol
_atom_site_fract_x
_atom_site_fract_y
_atom_site_fract_z
_atom_site_U_iso_or_equiv
_atom_site_adp_type
_atom_site_occupancy
_atom_site_symmetry_multiplicity
_atom_site_calc_flag
_atom_site_refinement_flags
Cd1 Cd 0.69288(3) 0.939848(11) 0.006551(12) 0.03387(11) Uani 1 1 d .
C1 C 0.6778(5) 1.05338(17) -0.08661(18) 0.0358(8) Uani 1 1 d .
C2 C 0.6635(5) 1.10830(17) -0.14448(18) 0.0371(9) Uani 1 1 d .
C3 C 0.7503(6) 1.1062(2) -0.2014(2) 0.0579(12) Uani 1 1 d .
H3A H 0.8322 1.0704 -0.2030 0.069 Uiso 1 1 calc R
C4 C 0.7172(6) 1.1564(2) -0.2559(2) 0.0614(13) Uani 1 1 d .
H4A H 0.7737 1.1546 -0.2960 0.074 Uiso 1 1 calc R
C5 C 0.6028(6) 1.2088(2) -0.2519(2) 0.0467(10) Uani 1 1 d .
C6 C 0.5522(5) 1.16408(17) -0.14430(19) 0.0426(9) Uani 1 1 d .
H6A H 0.4936 1.1670 -0.1049 0.051 Uiso 1 1 calc R
C7 C 0.5530(5) 1.26480(19) -0.30839(19) 0.0444(10) Uani 1 1 d .
C8 C 0.6007(6) 1.2627(2) -0.3749(2) 0.0508(10) Uani 1 1 d .
H8A H 0.6722 1.2261 -0.3862 0.061 Uiso 1 1 calc R
C9 C 0.5426(5) 1.3150(2) -0.4252(2) 0.0482(10) Uani 1 1 d .
H9A H 0.5771 1.3129 -0.4709 0.058 Uiso 1 1 calc R
C10 C 0.4012(7) 1.3696(2) -0.3487(2) 0.0633(13) Uani 1 1 d .
H10A H 0.3302 1.4069 -0.3385 0.076 Uiso 1 1 calc R
C11 C 0.4562(7) 1.3203(2) -0.2946(2) 0.0710(15) Uani 1 1 d .
H11A H 0.4264 1.3252 -0.2481 0.085 Uiso 1 1 calc R
C12 C 1.0963(6) 1.3144(2) 0.4383(2) 0.0488(11) Uani 1 1 d .
C13 C 1.0380(5) 1.2563(2) 0.3838(2) 0.0459(10) Uani 1 1 d .
C14 C 0.9047(5) 1.2129(2) 0.3897(2) 0.0551(11) Uani 1 1 d .
H14A H 0.8471 1.2186 0.4292 0.066 Uiso 1 1 calc R
C15 C 0.8554(5) 1.1611(2) 0.3381(2) 0.0635(13) Uani 1 1 d .
H15A H 0.7654 1.1300 0.3422 0.076 Uiso 1 1 calc R
C16 C 0.9393(5) 1.1552(2) 0.2803(2) 0.0491(10) Uani 1 1 d .
C17 C 1.1134(6) 1.2451(3) 0.3257(2) 0.0704(15) Uani 1 1 d .
H17A H 1.2063 1.2744 0.3215 0.084 Uiso 1 1 calc R
C18 C 0.8913(5) 1.1033(2) 0.2206(2) 0.0455(10) Uani 1 1 d .
C19 C 0.7999(6) 1.0418(3) 0.2281(2) 0.0672(14) Uani 1 1 d .
H19A H 0.7680 1.0305 0.2731 0.081 Uiso 1 1 calc R
C20 C 0.7573(6) 0.9981(2) 0.1694(2) 0.0621(13) Uani 1 1 d .
H20A H 0.6954 0.9564 0.1753 0.074 Uiso 1 1 calc R
C21 C 0.8852(5) 1.0678(2) 0.0982(2) 0.0403(9) Uani 1 1 d .
H21A H 0.9158 1.0774 0.0526 0.048 Uiso 1 1 calc R
C22 C 0.9351(5) 1.1145(2) 0.1540(2) 0.0494(10) Uani 1 1 d .
H22A H 1.0004 1.1548 0.1467 0.059 Uiso 1 1 calc R
N1 N 0.5216(4) 1.21386(15) -0.19542(16) 0.0457(8) Uani 1 1 d .
N2 N 0.4427(4) 1.36741(15) -0.41413(14) 0.0378(7) Uani 1 1 d .
N3 N 1.0682(5) 1.1966(2) 0.27448(19) 0.0722(12) Uani 1 1 d .
N4 N 0.7968(4) 1.01007(15) 0.10440(15) 0.0362(7) Uani 1 1 d .
O1 O 0.5715(3) 1.05287(11) -0.04538(12) 0.0349(6) Uani 1 1 d .
O2 O 0.7920(4) 1.00778(13) -0.08158(13) 0.0459(7) Uani 1 1 d .
O3 O 1.2245(4) 1.34734(14) 0.42490(14) 0.0625(9) Uani 1 1 d .
O4 O 1.0267(4) 1.32552(16) 0.48966(17) 0.0658(9) Uani 1 1 d .

loop_
_atom_site_aniso_label
_atom_site_aniso_U_11
_atom_site_aniso_U_22
_atom_site_aniso_U_33
_atom_site_aniso_U_23
_atom_site_aniso_U_13
_atom_site_aniso_U_12
Cd1 0.0604(2) 0.01993(14) 0.02108(14) 0.00014(9) 0.00687(11) 0.00866(12)
C1 0.064(3) 0.0214(17) 0.0229(17) -0.0009(13) 0.0097(16) -0.0019(17)
C2 0.061(3) 0.0237(17) 0.0279(18) 0.0022(14) 0.0123(17) -0.0027(17)
C3 0.085(3) 0.053(3) 0.043(2) 0.0140(19) 0.032(2) 0.017(2)
C4 0.103(4) 0.050(2) 0.039(2) 0.0177(19) 0.033(2) 0.013(3)
C5 0.076(3) 0.036(2) 0.030(2) 0.0099(16) 0.0155(19) -0.006(2)
C6 0.070(3) 0.0288(19) 0.0316(19) 0.0061(15) 0.0179(18) -0.0028(18)
C7 0.071(3) 0.0318(19) 0.0300(19) 0.0099(15) 0.0084(18) -0.0032(19)
C8 0.068(3) 0.052(2) 0.033(2) 0.0131(18) 0.0124(19) 0.007(2)
C9 0.064(3) 0.055(2) 0.0263(19) 0.0085(18) 0.0105(18) -0.001(2)
C10 0.122(4) 0.032(2) 0.041(2) 0.0114(17) 0.028(3) 0.008(2)
C11 0.144(5) 0.035(2) 0.043(2) 0.0172(19) 0.043(3) 0.010(3)
C12 0.061(3) 0.0312(19) 0.042(2) -0.0032(18) -0.023(2) 0.004(2)
C13 0.041(2) 0.048(2) 0.041(2) -0.0126(17) -0.0145(18) -0.0004(19)
C14 0.043(2) 0.065(3) 0.058(3) -0.032(2) 0.009(2) -0.003(2)
C15 0.042(2) 0.077(3) 0.073(3) -0.048(3) 0.014(2) -0.019(2)
C16 0.032(2) 0.062(3) 0.051(2) -0.026(2) 0.0022(18) -0.0092(19)
C17 0.065(3) 0.093(4) 0.051(3) -0.030(3) 0.006(2) -0.041(3)
C18 0.029(2) 0.059(3) 0.047(2) -0.0260(19) 0.0030(17) -0.0044(18)
C19 0.074(3) 0.082(3) 0.052(3) -0.038(2) 0.031(2) -0.045(3)
C20 0.085(3) 0.063(3) 0.044(2) -0.026(2) 0.026(2) -0.036(3)
C21 0.032(2) 0.054(2) 0.033(2) -0.0091(17) 0.0016(15) -0.0032(18)
C22 0.036(2) 0.063(3) 0.045(2) -0.014(2) -0.0019(18) -0.017(2)
N1 0.077(2) 0.0283(15) 0.0343(17) 0.0122(13) 0.0169(16) 0.0017(16)
N2 0.063(2) 0.0287(15) 0.0200(14) 0.0011(11) 0.0032(13) -0.0131(15)
N3 0.061(2) 0.108(3) 0.049(2) -0.040(2) 0.0134(18) -0.047(2)
N4 0.0361(17) 0.0387(17) 0.0329(16) -0.0110(13) 0.0042(13) -0.0045(14)
O1 0.0573(16) 0.0234(12) 0.0249(12) 0.0042(9) 0.0099(11) 0.0028(11)
O2 0.0711(19) 0.0363(14) 0.0347(14) 0.0059(11) 0.0213(13) 0.0107(14)
O3 0.103(2) 0.0437(16) 0.0341(15) -0.0072(12) -0.0055(15) -0.0315(17)
O4 0.069(2) 0.069(2) 0.0540(19) -0.0317(16) -0.0030(16) 0.0029(17)

loop_
_atom_type_symbol
_atom_type_description
_atom_type_scat_dispersion_real
_atom_type_scat_dispersion_imag
_atom_type_scat_source
C C 0.0033 0.0016 'International Tables Vol C Tables 4.2.6.8 and 6.1.1.4'
H H 0.0000 0.0000 'International Tables Vol C Tables 4.2.6.8 and 6.1.1.4'
N N 0.0061 0.0033 'International Tables Vol C Tables 4.2.6.8 and 6.1.1.4'
O O 0.0106 0.0060 'International Tables Vol C Tables 4.2.6.8 and 6.1.1.4'
Cd Cd -0.8075 1.2024 'International Tables Vol C Tables 4.2.6.8 and 6.1.1.4'

loop_
_geom_angle_atom_site_label_1
_geom_angle_atom_site_label_2
_geom_angle_atom_site_label_3
_geom_angle
_geom_angle_site_symmetry_1
_geom_angle_site_symmetry_3
O3 Cd1 N4 87.81(11) 2_745 .
O3 Cd1 N2 91.28(10) 2_745 2_644
N4 Cd1 N2 172.66(11) . 2_644
O3 Cd1 O2 137.50(11) 2_745 .
N4 Cd1 O2 97.17(10) . .
N2 Cd1 O2 88.42(10) 2_644 .
O3 Cd1 O1 93.59(11) 2_745 3_675
N4 Cd1 O1 86.73(9) . 3_675
N2 Cd1 O1 86.06(9) 2_644 3_675
O2 Cd1 O1 128.73(8) . 3_675
O3 Cd1 O1 166.35(10) 2_745 .
N4 Cd1 O1 83.08(9) . .
N2 Cd1 O1 96.46(9) 2_644 .
O2 Cd1 O1 54.28(8) . .
O1 Cd1 O1 75.81(8) 3_675 .
O3 Cd1 C1 164.17(13) 2_745 .
N4 Cd1 C1 91.49(10) . .
N2 Cd1 C1 91.36(10) 2_644 .
O2 Cd1 C1 27.06(10) . .
O1 Cd1 C1 102.16(10) 3_675 .
O1 Cd1 C1 27.28(10) . .
O2 C1 O1 121.9(3) . .
O2 C1 C2 119.2(3) . .
O1 C1 C2 118.8(3) . .
O2 C1 Cd1 58.25(16) . .
O1 C1 Cd1 63.92(17) . .
C2 C1 Cd1 172.8(2) . .
C3 C2 C6 116.7(3) . .
C3 C2 C1 124.0(3) . .
C6 C2 C1 119.3(3) . .
C2 C3 C4 119.5(4) . .
C5 C4 C3 119.7(4) . .
N1 C5 C4 122.0(3) . .
N1 C5 C7 113.4(4) . .
C4 C5 C7 124.6(3) . .
N1 C6 C2 124.6(3) . .
C11 C7 C8 117.6(3) . .
C11 C7 C5 119.9(3) . .
C8 C7 C5 122.5(4) . .
C7 C8 C9 118.7(4) . .
N2 C9 C8 124.6(3) . .
N2 C10 C11 123.3(4) . .
C7 C11 C10 119.7(4) . .
O4 C12 O3 125.8(4) . .
O4 C12 C13 121.6(4) . .
O3 C12 C13 112.6(4) . .
C17 C13 C14 116.6(4) . .
C17 C13 C12 121.5(4) . .
C14 C13 C12 121.9(4) . .
C13 C14 C15 119.6(4) . .
C14 C15 C16 118.9(4) . .
N3 C16 C15 121.7(3) . .
N3 C16 C18 115.3(3) . .
C15 C16 C18 122.9(4) . .
N3 C17 C13 125.5(4) . .
C22 C18 C19 116.6(3) . .
C22 C18 C16 120.5(4) . .
C19 C18 C16 122.9(4) . .
C20 C19 C18 118.7(4) . .
N4 C20 C19 124.4(4) . .
N4 C21 C22 123.5(4) . .
C21 C22 C18 120.3(4) . .
C6 N1 C5 117.4(3) . .
C9 N2 C10 115.8(3) . .
C9 N2 Cd1 123.0(2) . 2_654
C10 N2 Cd1 120.3(3) . 2_654
C16 N3 C17 117.5(4) . .
C21 N4 C20 116.4(3) . .
C21 N4 Cd1 122.1(2) . .
C20 N4 Cd1 121.2(2) . .
C1 O1 Cd1 160.0(2) . 3_675
C1 O1 Cd1 88.8(2) . .
Cd1 O1 Cd1 104.19(8) 3_675 .
C1 O2 Cd1 94.7(2) . .
C12 O3 Cd1 116.3(3) . 2_755

loop_
_geom_bond_atom_site_label_1
_geom_bond_atom_site_label_2
_geom_bond_distance
_geom_bond_site_symmetry_2
Cd1 O3 2.195(3) 2_745
Cd1 N4 2.292(3) .
Cd1 N2 2.318(3) 2_644
Cd1 O2 2.345(2) .
Cd1 O1 2.393(3) 3_675
Cd1 O1 2.469(2) .
Cd1 C1 2.748(3) .
C1 O2 1.254(4) .
C1 O1 1.260(4) .
C1 C2 1.487(4) .
C2 C3 1.382(5) .
C2 C6 1.386(5) .
C3 C4 1.383(5) .
C4 C5 1.365(6) .
C5 N1 1.350(5) .
C5 C7 1.496(5) .
C6 N1 1.330(4) .
C7 C11 1.360(6) .
C7 C8 1.371(5) .
C8 C9 1.385(5) .
C9 N2 1.317(5) .
C10 N2 1.331(5) .
C10 C11 1.387(6) .
C12 O4 1.220(5) .
C12 O3 1.275(5) .
C12 C13 1.511(5) .
C13 C17 1.359(6) .
C13 C14 1.377(6) .
C14 C15 1.380(5) .
C15 C16 1.385(5) .
C16 N3 1.326(5) .
C16 C18 1.483(5) .
C17 N3 1.326(5) .
C18 C22 1.376(5) .
C18 C19 1.396(6) .
C19 C20 1.365(5) .
C20 N4 1.334(5) .
C21 N4 1.319(4) .
C21 C22 1.369(5) .
N2 Cd1 2.318(3) 2_654
O1 Cd1 2.393(3) 3_675
O3 Cd1 2.195(3) 2_755

loop_
_platon_squeeze_void_nr
_platon_squeeze_void_average_x
_platon_squeeze_void_average_y
_platon_squeeze_void_average_z
_platon_squeeze_void_volume
_platon_squeeze_void_count_electrons
_platon_squeeze_void_content
1 -0.027 0.500 0.000 531 300 ' '
2 0.048 1.000 0.500 531 300 ' '
